data_4072827
loop_
_publ_author_name
'Clark, George R.'
'Lu, Guo-Liang'
'Roper, Warren R.'
'Wright, L. James'

_publ_section_title
;
 Stepwise Reactions of Acetylenes with Iridium Thiocarbonyl Complexes To
 Produce Isolable Iridacyclobutadienes and Conversion of These to either
 Cyclopentadienyliridium or Tethered Iridabenzene Complexes
;
_journal_issue 9
_journal_name_full Organometallics
_journal_page_first 2167
_journal_paper_doi 10.1021/om061066r
_journal_volume 26
_journal_year 2007
_chemical_formula_moiety 'C87 H68 Cl4 Ir2 P2 S2, C H2 CL2'
_chemical_formula_sum 'C88 H70 Cl6 Ir2 P2 S2'
_chemical_formula_weight 1850.60
_chemical_name_systematic
;
 ?
;
_space_group_IT_number 2
_symmetry_cell_setting triclinic
_symmetry_space_group_name_Hall '-P 1'
_symmetry_space_group_name_H-M 'P -1'
_atom_sites_solution_hydrogens geom
_atom_sites_solution_primary direct
_atom_sites_solution_secondary difmap
_audit_creation_method SHELXL-97
_cell_angle_alpha 91.269(1)
_cell_angle_beta 108.801(1)
_cell_angle_gamma 106.762(1)
_cell_formula_units_Z 1
_cell_length_a 9.923
_cell_length_b 14.4690(1)
_cell_length_c 14.5649(1)
_cell_measurement_reflns_used 8192
_cell_measurement_temperature 83(2)
_cell_measurement_theta_max 27.11
_cell_measurement_theta_min 1.96
_cell_volume 1880.14(3)
_computing_cell_refinement 'SMART (Siemens, 1995)'
_computing_data_collection 'SMART (Siemens, 1995)'
_computing_data_reduction 'SAINT (Siemens, 1995)'
_computing_molecular_graphics 'Ortep-III (Burnett & Johnson, 1996)'
_computing_publication_material 'SHELXTL (Siemens, 1995)'
_computing_structure_refinement 'SHELXL97 (Sheldrick, 1997)'
_computing_structure_solution 'SHELXS97 (Sheldrick, 1997)'
_diffrn_ambient_temperature 83(2)
_diffrn_measured_fraction_theta_full 0.981
_diffrn_measured_fraction_theta_max 0.981
_diffrn_measurement_device_type 'Siemens SMART CCD'
_diffrn_measurement_method 'Area detector \w scans'
_diffrn_radiation_monochromator graphite
_diffrn_radiation_source 'fine-focus sealed tube'
_diffrn_radiation_type MoK\a
_diffrn_radiation_wavelength 0.71073
_diffrn_reflns_av_R_equivalents 0.0167
_diffrn_reflns_av_sigmaI/netI 0.0306
_diffrn_reflns_limit_h_max 11
_diffrn_reflns_limit_h_min -12
_diffrn_reflns_limit_k_max 18
_diffrn_reflns_limit_k_min -18
_diffrn_reflns_limit_l_max 18
_diffrn_reflns_limit_l_min 0
_diffrn_reflns_number 8156
_diffrn_reflns_theta_full 27.11
_diffrn_reflns_theta_max 27.11
_diffrn_reflns_theta_min 1.96
_diffrn_standards_decay_% <2%
_diffrn_standards_number 0
_exptl_absorpt_coefficient_mu 3.894
_exptl_absorpt_correction_T_max 0.6523
_exptl_absorpt_correction_T_min 0.3193
_exptl_absorpt_correction_type multi-scan
_exptl_absorpt_process_details 'SADABS; Sheldrick, 1997'
_exptl_crystal_colour red
_exptl_crystal_density_diffrn 1.634
_exptl_crystal_density_method 'not measured'
_exptl_crystal_description needle
_exptl_crystal_F_000 916
_exptl_crystal_size_max 0.38
_exptl_crystal_size_mid 0.22
_exptl_crystal_size_min 0.12
_refine_diff_density_max 0.955
_refine_diff_density_min -1.383
_refine_diff_density_rms 0.091
_refine_ls_extinction_method none
_refine_ls_goodness_of_fit_ref 1.041
_refine_ls_hydrogen_treatment riding
_refine_ls_matrix_type full
_refine_ls_number_parameters 451
_refine_ls_number_reflns 8156
_refine_ls_number_restraints 0
_refine_ls_restrained_S_all 1.041
_refine_ls_R_factor_all 0.0231
_refine_ls_R_factor_gt 0.0208
_refine_ls_shift/su_max 0.005
_refine_ls_shift/su_mean 0.000
_refine_ls_structure_factor_coef Fsqd
_refine_ls_weighting_details 'calc w=1/[\s^2^(Fo^2^)+(0.0217P)^2^+2.1650P] where P=(Fo^2^+2Fc^2^)/3'
_refine_ls_weighting_scheme calc
_refine_ls_wR_factor_gt 0.0501
_refine_ls_wR_factor_ref 0.0514
_reflns_number_gt 7732
_reflns_number_total 8156
_reflns_threshold_expression I>2\s(I)
_cod_data_source_file om061066rsi20070208_115402.cif
_cod_data_source_block lu445c
_cod_depositor_comments
;
The following automatic conversions were performed:

'_symmetry_cell_setting' value 'Triclinic' changed to 'triclinic'
according to /home/saulius/struct/CIF-dictionaries/cif_core.dic
dictionary named 'cif_core.dic' version 2.4.1 from
2010-06-29.

'_geom_bond_publ_flag' value 'Y' changed to 'y'
according to /home/saulius/struct/CIF-dictionaries/cif_core.dic
dictionary named 'cif_core.dic' version 2.4.1 from 2010-06-29 (19
times).

'_geom_bond_publ_flag' value 'N' changed to 'n' according to
/home/saulius/struct/CIF-dictionaries/cif_core.dic dictionary named
'cif_core.dic' version 2.4.1 from 2010-06-29 (76
times).

'_geom_angle_publ_flag' value 'N' changed to 'n' according
to /home/saulius/struct/CIF-dictionaries/cif_core.dic dictionary
named 'cif_core.dic' version 2.4.1 from 2010-06-29 (181
time).

'_geom_angle_publ_flag' value 'Y' changed to 'y' according to
/home/saulius/struct/CIF-dictionaries/cif_core.dic dictionary named
'cif_core.dic' version 2.4.1 from 2010-06-29 (4 times).

Automatic conversion script
Id: cif_fix_values 1715 2011-07-08 13:25:40Z adriana 
;
_cod_original_cell_volume 1880.14(2)
_cod_original_sg_symbol_H-M P-1
_cod_database_code 4072827

loop_
_symmetry_equiv_pos_as_xyz
'x, y, z'
'-x, -y, -z'

loop_
_atom_site_label
_atom_site_type_symbol
_atom_site_fract_x
_atom_site_fract_y
_atom_site_fract_z
_atom_site_U_iso_or_equiv
_atom_site_adp_type
_atom_site_occupancy
_atom_site_symmetry_multiplicity
_atom_site_calc_flag
_atom_site_refinement_flags
Ir Ir 0.560123(10) 0.792244(6) 0.604835(6) 0.01087(3) Uani 1 1 d .
Cl1 Cl 0.41224(7) 0.64499(4) 0.63962(4) 0.01627(12) Uani 1 1 d .
S1 S 0.57989(7) 0.87775(4) 0.40118(5) 0.01500(12) Uani 1 1 d .
P1 P 0.77255(7) 0.76686(5) 0.70630(5) 0.01221(12) Uani 1 1 d .
C1 C 0.3847(3) 0.85624(18) 0.51842(18) 0.0143(5) Uani 1 1 d .
C2 C 0.5301(3) 0.89555(17) 0.50521(18) 0.0128(5) Uani 1 1 d .
Cl2 Cl 0.28686(10) 0.75610(6) -0.15336(6) 0.03698(18) Uani 1 1 d .
C3 C 0.6388(3) 0.94763(17) 0.59724(18) 0.0142(5) Uani 1 1 d .
H3A H 0.7427 0.9860 0.6076 0.017 Uiso 1 1 calc R
Cl3 Cl 0.15265(11) 0.55840(7) -0.11783(7) 0.0440(2) Uani 1 1 d .
C4 C 0.5632(3) 0.94561(18) 0.66765(18) 0.0149(5) Uani 1 1 d .
C5 C 0.4128(3) 0.88623(18) 0.62032(19) 0.0144(5) Uani 1 1 d .
H5A H 0.3374 0.8681 0.6522 0.017 Uiso 1 1 calc R
C6 C 0.2345(3) 0.80710(18) 0.44570(18) 0.0144(5) Uani 1 1 d .
C7 C 0.2111(3) 0.7523(2) 0.3586(2) 0.0203(5) Uani 1 1 d .
H7A H 0.2928 0.7451 0.3444 0.024 Uiso 1 1 calc R
C8 C 0.0668(3) 0.7084(2) 0.2929(2) 0.0244(6) Uani 1 1 d .
H8A H 0.0532 0.6724 0.2351 0.029 Uiso 1 1 calc R
C9 C -0.0568(3) 0.7173(2) 0.3120(2) 0.0240(6) Uani 1 1 d .
H9A H -0.1528 0.6871 0.2679 0.029 Uiso 1 1 calc R
C10 C -0.0355(3) 0.7719(2) 0.3981(2) 0.0288(7) Uani 1 1 d .
H10A H -0.1178 0.7784 0.4119 0.035 Uiso 1 1 calc R
C11 C 0.1088(3) 0.8170(2) 0.4639(2) 0.0236(6) Uani 1 1 d .
H11A H 0.1218 0.8543 0.5208 0.028 Uiso 1 1 calc R
C13 C 0.6302(3) 1.00166(18) 0.76626(18) 0.0161(5) Uani 1 1 d .
C14 C 0.7815(3) 1.0585(2) 0.8001(2) 0.0228(6) Uani 1 1 d .
H14A H 0.8414 1.0565 0.7629 0.027 Uiso 1 1 calc R
C15 C 0.8424(3) 1.1181(2) 0.8896(2) 0.0292(7) Uani 1 1 d .
H15A H 0.9431 1.1552 0.9119 0.035 Uiso 1 1 calc R
C16 C 0.7543(4) 1.1224(2) 0.9455(2) 0.0271(6) Uani 1 1 d .
H16A H 0.7951 1.1631 1.0045 0.032 Uiso 1 1 calc R
C17 C 0.6039(4) 1.0654(2) 0.9127(2) 0.0243(6) Uani 1 1 d .
H17A H 0.5447 1.0677 0.9503 0.029 Uiso 1 1 calc R
C18 C 0.5421(3) 1.00522(19) 0.82416(19) 0.0199(5) Uani 1 1 d .
H18A H 0.4420 0.9671 0.8031 0.024 Uiso 1 1 calc R
C19 C 0.5671(3) 0.75153(17) 0.40596(18) 0.0133(5) Uani 1 1 d .
C20 C 0.5680(3) 0.71397(18) 0.49040(18) 0.0141(5) Uani 1 1 d .
H20A H 0.5723 0.6509 0.4961 0.017 Uiso 1 1 calc R
C21 C 0.5407(3) 0.69618(18) 0.31171(19) 0.0150(5) Uani 1 1 d .
C22 C 0.5709(3) 0.60703(19) 0.3092(2) 0.0173(5) Uani 1 1 d .
H22A H 0.6156 0.5853 0.3674 0.021 Uiso 1 1 calc R
C23 C 0.5346(3) 0.5512(2) 0.2207(2) 0.0221(6) Uani 1 1 d .
H23A H 0.5538 0.4920 0.2203 0.027 Uiso 1 1 calc R
C24 C 0.4695(3) 0.5832(2) 0.1323(2) 0.0238(6) Uani 1 1 d .
H24A H 0.4445 0.5454 0.0732 0.029 Uiso 1 1 calc R
C25 C 0.4427(3) 0.6718(2) 0.1339(2) 0.0244(6) Uani 1 1 d .
H25A H 0.4010 0.6942 0.0754 0.029 Uiso 1 1 calc R
C26 C 0.4775(3) 0.72757(19) 0.22217(19) 0.0190(5) Uani 1 1 d .
H26A H 0.4585 0.7869 0.2218 0.023 Uiso 1 1 calc R
C40 C 0.8288(3) 0.67030(19) 0.66119(18) 0.0152(5) Uani 1 1 d .
C41 C 0.7355(3) 0.5743(2) 0.6497(2) 0.0221(6) Uani 1 1 d .
H41A H 0.6481 0.5615 0.6647 0.026 Uiso 1 1 calc R
C42 C 0.7736(3) 0.4984(2) 0.6158(2) 0.0255(6) Uani 1 1 d .
H42A H 0.7123 0.4347 0.6092 0.031 Uiso 1 1 calc R
C43 C 0.9025(4) 0.5168(2) 0.5917(2) 0.0283(6) Uani 1 1 d .
H43A H 0.9270 0.4657 0.5686 0.034 Uiso 1 1 calc R
C44 C 0.9945(4) 0.6116(2) 0.6022(3) 0.0310(7) Uani 1 1 d .
H44A H 1.0805 0.6242 0.5855 0.037 Uiso 1 1 calc R
C45 C 0.9586(3) 0.6885(2) 0.6377(2) 0.0235(6) Uani 1 1 d .
H45A H 1.0216 0.7520 0.6456 0.028 Uiso 1 1 calc R
C50 C 0.9352(3) 0.87585(18) 0.73261(19) 0.0164(5) Uani 1 1 d .
C51 C 1.0213(3) 0.9209(2) 0.8272(2) 0.0210(5) Uani 1 1 d .
H51A H 0.9989 0.8941 0.8800 0.025 Uiso 1 1 calc R
C52 C 1.1412(3) 1.0063(2) 0.8434(2) 0.0278(6) Uani 1 1 d .
H52A H 1.1982 1.0357 0.9070 0.033 Uiso 1 1 calc R
C53 C 1.1761(3) 1.0474(2) 0.7656(3) 0.0314(7) Uani 1 1 d .
H53A H 1.2555 1.1044 0.7767 0.038 Uiso 1 1 calc R
C55 C 0.9703(3) 0.9177(2) 0.6538(2) 0.0205(5) Uani 1 1 d .
H55A H 0.9129 0.8887 0.5902 0.025 Uiso 1 1 calc R
C56 C 1.0904(3) 1.0023(2) 0.6703(2) 0.0282(6) Uani 1 1 d .
H56A H 1.1138 1.0289 0.6177 0.034 Uiso 1 1 calc R
C60 C 0.7676(3) 0.73622(19) 0.82676(18) 0.0161(5) Uani 1 1 d .
C61 C 0.8553(3) 0.6812(2) 0.8789(2) 0.0220(6) Uani 1 1 d .
H61A H 0.9157 0.6592 0.8523 0.026 Uiso 1 1 calc R
C62 C 0.8510(4) 0.6597(2) 0.9712(2) 0.0288(7) Uani 1 1 d .
H62A H 0.9088 0.6231 1.0059 0.035 Uiso 1 1 calc R
C63 C 0.7616(4) 0.6922(2) 1.0114(2) 0.0312(7) Uani 1 1 d .
H63A H 0.7584 0.6767 1.0724 0.037 Uiso 1 1 calc R
C64 C 0.6762(3) 0.7483(2) 0.9603(2) 0.0278(6) Uani 1 1 d .
H64A H 0.6174 0.7712 0.9877 0.033 Uiso 1 1 calc R
C65 C 0.6791(3) 0.7701(2) 0.8680(2) 0.0217(6) Uani 1 1 d .
H65A H 0.6219 0.8072 0.8339 0.026 Uiso 1 1 calc R
C70 C 0.2747(4) 0.6322(2) -0.1700(3) 0.0358(8) Uani 1 1 d .
H70A H 0.2401 0.6101 -0.2394 0.043 Uiso 1 1 calc R
H70B H 0.3737 0.6256 -0.1408 0.043 Uiso 1 1 calc R

loop_
_atom_site_aniso_label
_atom_site_aniso_U_11
_atom_site_aniso_U_22
_atom_site_aniso_U_33
_atom_site_aniso_U_23
_atom_site_aniso_U_13
_atom_site_aniso_U_12
Ir 0.01043(5) 0.01041(5) 0.01236(5) 0.00226(3) 0.00441(4) 0.00351(3)
Cl1 0.0158(3) 0.0134(3) 0.0208(3) 0.0042(2) 0.0091(2) 0.0028(2)
S1 0.0188(3) 0.0119(3) 0.0164(3) 0.0041(2) 0.0087(2) 0.0048(2)
P1 0.0111(3) 0.0126(3) 0.0132(3) 0.0032(2) 0.0044(2) 0.0038(2)
C1 0.0142(12) 0.0139(11) 0.0176(12) 0.0043(10) 0.0059(10) 0.0078(10)
C2 0.0131(11) 0.0122(11) 0.0142(11) 0.0044(9) 0.0047(9) 0.0056(9)
Cl2 0.0446(5) 0.0298(4) 0.0426(5) 0.0002(3) 0.0214(4) 0.0134(3)
C3 0.0157(12) 0.0097(11) 0.0169(12) 0.0007(9) 0.0047(10) 0.0044(9)
Cl3 0.0536(5) 0.0411(5) 0.0433(5) 0.0138(4) 0.0259(4) 0.0127(4)
C4 0.0167(12) 0.0133(12) 0.0161(12) 0.0028(9) 0.0043(10) 0.0083(10)
C5 0.0153(12) 0.0125(11) 0.0201(13) 0.0028(10) 0.0080(10) 0.0087(10)
C6 0.0137(12) 0.0128(11) 0.0159(12) 0.0059(9) 0.0043(10) 0.0033(9)
C7 0.0160(13) 0.0244(14) 0.0204(13) -0.0020(11) 0.0048(11) 0.0083(11)
C8 0.0215(14) 0.0293(15) 0.0184(13) -0.0032(11) 0.0032(11) 0.0066(12)
C9 0.0154(13) 0.0289(15) 0.0207(14) 0.0030(11) 0.0023(11) 0.0006(11)
C10 0.0130(13) 0.0425(18) 0.0287(16) 0.0002(13) 0.0076(12) 0.0054(12)
C11 0.0166(13) 0.0322(16) 0.0200(14) -0.0036(12) 0.0070(11) 0.0045(11)
C13 0.0203(13) 0.0115(11) 0.0158(12) 0.0021(9) 0.0035(10) 0.0071(10)
C14 0.0188(13) 0.0232(14) 0.0238(14) -0.0019(11) 0.0029(11) 0.0080(11)
C15 0.0212(14) 0.0288(16) 0.0283(16) -0.0078(12) -0.0021(12) 0.0067(12)
C16 0.0356(17) 0.0239(15) 0.0169(13) -0.0037(11) -0.0006(12) 0.0136(13)
C17 0.0362(16) 0.0229(14) 0.0181(13) 0.0058(11) 0.0099(12) 0.0146(12)
C18 0.0251(14) 0.0178(13) 0.0165(13) 0.0029(10) 0.0069(11) 0.0066(11)
C19 0.0116(11) 0.0123(11) 0.0170(12) 0.0022(9) 0.0066(9) 0.0032(9)
C20 0.0134(11) 0.0141(12) 0.0160(12) 0.0021(9) 0.0051(10) 0.0062(9)
C21 0.0127(11) 0.0154(12) 0.0181(12) 0.0025(10) 0.0082(10) 0.0029(9)
C22 0.0178(12) 0.0167(12) 0.0197(13) 0.0032(10) 0.0085(10) 0.0060(10)
C23 0.0310(15) 0.0158(13) 0.0253(14) 0.0028(11) 0.0161(12) 0.0084(11)
C24 0.0319(15) 0.0209(14) 0.0196(14) -0.0017(11) 0.0138(12) 0.0048(12)
C25 0.0322(16) 0.0240(14) 0.0164(13) 0.0041(11) 0.0075(12) 0.0089(12)
C26 0.0230(13) 0.0154(12) 0.0205(13) 0.0034(10) 0.0094(11) 0.0067(10)
C40 0.0141(12) 0.0178(12) 0.0135(12) 0.0028(10) 0.0033(10) 0.0061(10)
C41 0.0164(13) 0.0197(13) 0.0306(15) 0.0003(11) 0.0088(11) 0.0059(11)
C42 0.0213(14) 0.0173(13) 0.0345(16) -0.0029(12) 0.0059(12) 0.0058(11)
C43 0.0332(16) 0.0249(15) 0.0309(16) -0.0023(12) 0.0123(13) 0.0141(13)
C44 0.0292(16) 0.0306(16) 0.0448(19) 0.0028(14) 0.0254(15) 0.0120(13)
C45 0.0213(14) 0.0207(14) 0.0311(15) 0.0014(12) 0.0135(12) 0.0054(11)
C50 0.0128(11) 0.0152(12) 0.0220(13) 0.0048(10) 0.0062(10) 0.0051(10)
C51 0.0173(13) 0.0190(13) 0.0236(14) 0.0033(11) 0.0031(11) 0.0055(11)
C52 0.0195(14) 0.0215(14) 0.0317(16) -0.0010(12) -0.0013(12) 0.0024(11)
C53 0.0164(14) 0.0206(14) 0.051(2) 0.0070(14) 0.0090(13) -0.0011(11)
C55 0.0155(12) 0.0228(14) 0.0249(14) 0.0056(11) 0.0089(11) 0.0062(11)
C56 0.0218(14) 0.0262(15) 0.0397(18) 0.0107(13) 0.0158(13) 0.0058(12)
C60 0.0159(12) 0.0165(12) 0.0133(12) 0.0024(9) 0.0038(10) 0.0023(10)
C61 0.0231(14) 0.0221(14) 0.0186(13) 0.0052(11) 0.0049(11) 0.0062(11)
C62 0.0341(17) 0.0261(15) 0.0193(14) 0.0098(12) 0.0028(12) 0.0059(13)
C63 0.0338(17) 0.0354(17) 0.0149(13) 0.0066(12) 0.0077(12) -0.0026(13)
C64 0.0270(15) 0.0376(17) 0.0176(14) -0.0003(12) 0.0107(12) 0.0050(13)
C65 0.0210(13) 0.0263(14) 0.0189(13) 0.0030(11) 0.0090(11) 0.0067(11)
C70 0.0390(19) 0.0298(17) 0.049(2) 0.0002(15) 0.0274(17) 0.0131(14)

loop_
_atom_type_symbol
_atom_type_description
_atom_type_scat_dispersion_real
_atom_type_scat_dispersion_imag
_atom_type_scat_source
C C 0.0033 0.0016 'International Tables Vol C Tables 4.2.6.8 and 6.1.1.4'
H H 0.0000 0.0000 'International Tables Vol C Tables 4.2.6.8 and 6.1.1.4'
P P 0.1023 0.0942 'International Tables Vol C Tables 4.2.6.8 and 6.1.1.4'
S S 0.1246 0.1234 'International Tables Vol C Tables 4.2.6.8 and 6.1.1.4'
Cl Cl 0.1484 0.1585 'International Tables Vol C Tables 4.2.6.8 and 6.1.1.4'
Ir Ir -1.4442 7.9887 'International Tables Vol C Tables 4.2.6.8 and 6.1.1.4'

loop_
_geom_angle_atom_site_label_1
_geom_angle_atom_site_label_2
_geom_angle_atom_site_label_3
_geom_angle
_geom_angle_publ_flag
C20 Ir C2 83.77(10) n
C20 Ir C3 111.18(10) n
C2 Ir C3 39.22(9) n
C20 Ir C1 97.27(9) n
C2 Ir C1 39.13(9) n
C3 Ir C1 64.49(9) n
C20 Ir P1 90.84(7) n
C2 Ir P1 131.19(7) n
C3 Ir P1 101.60(7) n
C1 Ir P1 165.71(7) n
C20 Ir C5 134.04(9) n
C2 Ir C5 62.65(9) n
C3 Ir C5 61.38(9) n
C1 Ir C5 37.01(9) n
P1 Ir C5 134.68(7) n
C20 Ir C4 145.80(9) n
C2 Ir C4 62.77(9) n
C3 Ir C4 36.87(9) n
C1 Ir C4 61.67(9) n
P1 Ir C4 105.49(6) n
C5 Ir C4 35.18(9) n
C20 Ir Cl1 88.15(7) n
C2 Ir Cl1 138.01(7) n
C3 Ir Cl1 157.05(7) n
C1 Ir Cl1 102.04(7) n
P1 Ir Cl1 89.93(2) y
C5 Ir Cl1 96.44(6) n
C4 Ir Cl1 120.98(6) n
C2 S1 C19 97.55(11) y
C40 P1 C50 104.73(12) n
C40 P1 C60 103.60(12) n
C50 P1 C60 104.55(12) n
C40 P1 Ir 116.25(8) n
C50 P1 Ir 111.38(8) n
C60 P1 Ir 115.12(9) n
C5 C1 C2 105.1(2) n
C5 C1 C6 124.3(2) n
C2 C1 C6 130.2(2) n
C5 C1 Ir 74.32(13) n
C2 C1 Ir 65.91(12) n
C6 C1 Ir 129.54(17) n
C3 C2 C1 108.3(2) n
C3 C2 S1 122.48(18) n
C1 C2 S1 128.98(19) n
C3 C2 Ir 72.38(13) n
C1 C2 Ir 74.96(13) n
S1 C2 Ir 114.48(12) n
C2 C3 C4 108.6(2) n
C2 C3 Ir 68.41(13) n
C4 C3 Ir 78.90(14) n
C2 C3 H3A 125.4 n
C4 C3 H3A 125.4 n
Ir C3 H3A 125.4 n
C5 C4 C3 106.5(2) n
C5 C4 C13 127.9(2) n
C3 C4 C13 125.4(2) n
C5 C4 Ir 70.50(14) n
C3 C4 Ir 64.24(13) n
C13 C4 Ir 133.34(16) n
C4 C5 C1 111.2(2) n
C4 C5 Ir 74.32(14) n
C1 C5 Ir 68.67(13) n
C4 C5 H5A 124.4 n
C1 C5 H5A 124.4 n
Ir C5 H5A 124.4 n
C7 C6 C11 118.0(2) n
C7 C6 C1 123.4(2) n
C11 C6 C1 118.6(2) n
C8 C7 C6 120.6(3) n
C8 C7 H7A 119.7 n
C6 C7 H7A 119.7 n
C9 C8 C7 121.1(3) n
C9 C8 H8A 119.5 n
C7 C8 H8A 119.5 n
C8 C9 C10 119.1(3) n
C8 C9 H9A 120.4 n
C10 C9 H9A 120.4 n
C9 C10 C11 120.2(3) n
C9 C10 H10A 119.9 n
C11 C10 H10A 119.9 n
C10 C11 C6 121.0(3) n
C10 C11 H11A 119.5 n
C6 C11 H11A 119.5 n
C14 C13 C18 118.9(2) n
C14 C13 C4 119.8(2) n
C18 C13 C4 121.1(2) n
C15 C14 C13 120.1(3) n
C15 C14 H14A 119.9 n
C13 C14 H14A 119.9 n
C16 C15 C14 120.6(3) n
C16 C15 H15A 119.7 n
C14 C15 H15A 119.7 n
C15 C16 C17 119.6(3) n
C15 C16 H16A 120.2 n
C17 C16 H16A 120.2 n
C18 C17 C16 120.4(3) n
C18 C17 H17A 119.8 n
C16 C17 H17A 119.8 n
C17 C18 C13 120.3(3) n
C17 C18 H18A 119.9 n
C13 C18 H18A 119.9 n
C20 C19 C21 126.1(2) n
C20 C19 S1 118.51(19) y
C21 C19 S1 115.08(17) n
C19 C20 Ir 121.46(18) y
C19 C20 H20A 119.3 n
Ir C20 H20A 119.3 n
C26 C21 C22 117.7(2) n
C26 C21 C19 121.5(2) n
C22 C21 C19 120.8(2) n
C23 C22 C21 120.7(2) n
C23 C22 H22A 119.6 n
C21 C22 H22A 119.6 n
C22 C23 C24 120.7(2) n
C22 C23 H23A 119.7 n
C24 C23 H23A 119.7 n
C25 C24 C23 119.1(3) n
C25 C24 H24A 120.5 n
C23 C24 H24A 120.5 n
C24 C25 C26 120.6(3) n
C24 C25 H25A 119.7 n
C26 C25 H25A 119.7 n
C25 C26 C21 121.3(2) n
C25 C26 H26A 119.4 n
C21 C26 H26A 119.4 n
C45 C40 C41 119.4(2) n
C45 C40 P1 122.8(2) n
C41 C40 P1 117.8(2) n
C42 C41 C40 119.9(3) n
C42 C41 H41A 120.0 n
C40 C41 H41A 120.0 n
C43 C42 C41 120.6(3) n
C43 C42 H42A 119.7 n
C41 C42 H42A 119.7 n
C44 C43 C42 119.7(3) n
C44 C43 H43A 120.1 n
C42 C43 H43A 120.1 n
C43 C44 C45 120.2(3) n
C43 C44 H44A 119.9 n
C45 C44 H44A 119.9 n
C40 C45 C44 120.2(3) n
C40 C45 H45A 119.9 n
C44 C45 H45A 119.9 n
C51 C50 C55 118.9(2) n
C51 C50 P1 122.5(2) n
C55 C50 P1 118.5(2) n
C50 C51 C52 120.4(3) n
C50 C51 H51A 119.8 n
C52 C51 H51A 119.8 n
C53 C52 C51 120.6(3) n
C53 C52 H52A 119.7 n
C51 C52 H52A 119.7 n
C52 C53 C56 119.3(3) n
C52 C53 H53A 120.4 n
C56 C53 H53A 120.4 n
C56 C55 C50 120.5(3) n
C56 C55 H55A 119.8 n
C50 C55 H55A 119.8 n
C55 C56 C53 120.3(3) n
C55 C56 H56A 119.9 n
C53 C56 H56A 119.9 n
C65 C60 C61 119.8(2) n
C65 C60 P1 119.8(2) n
C61 C60 P1 120.5(2) n
C62 C61 C60 119.4(3) n
C62 C61 H61A 120.3 n
C60 C61 H61A 120.3 n
C63 C62 C61 120.7(3) n
C63 C62 H62A 119.7 n
C61 C62 H62A 119.7 n
C62 C63 C64 120.0(3) n
C62 C63 H63A 120.0 n
C64 C63 H63A 120.0 n
C65 C64 C63 119.9(3) n
C65 C64 H64A 120.1 n
C63 C64 H64A 120.1 n
C64 C65 C60 120.2(3) n
C64 C65 H65A 119.9 n
C60 C65 H65A 119.9 n
Cl3 C70 Cl2 112.25(17) n
Cl3 C70 H70A 109.2 n
Cl2 C70 H70A 109.2 n
Cl3 C70 H70B 109.2 n
Cl2 C70 H70B 109.2 n
H70A C70 H70B 107.9 n

loop_
_geom_bond_atom_site_label_1
_geom_bond_atom_site_label_2
_geom_bond_distance
_geom_bond_publ_flag
Ir C20 2.029(2) y
Ir C2 2.122(2) y
Ir C3 2.175(2) y
Ir C1 2.245(2) y
Ir P1 2.2858(6) y
Ir C5 2.320(2) y
Ir C4 2.370(2) y
Ir Cl1 2.3818(6) y
S1 C2 1.773(3) y
S1 C19 1.798(2) y
P1 C40 1.828(3) n
P1 C50 1.829(3) n
P1 C60 1.831(3) n
C1 C5 1.451(4) y
C1 C2 1.467(3) y
C1 C6 1.479(3) y
C2 C3 1.443(3) y
Cl2 C70 1.768(3) n
C3 C4 1.449(3) y
C3 H3A 0.9800 n
Cl3 C70 1.751(3) n
C4 C5 1.418(4) y
C4 C13 1.478(4) y
C5 H5A 0.9800 n
C6 C7 1.397(4) n
C6 C11 1.401(4) n
C7 C8 1.392(4) n
C7 H7A 0.9300 n
C8 C9 1.381(4) n
C8 H8A 0.9300 n
C9 C10 1.390(4) n
C9 H9A 0.9300 n
C10 C11 1.394(4) n
C10 H10A 0.9300 n
C11 H11A 0.9300 n
C13 C14 1.403(4) n
C13 C18 1.406(4) n
C14 C15 1.396(4) n
C14 H14A 0.9300 n
C15 C16 1.386(5) n
C15 H15A 0.9300 n
C16 C17 1.396(4) n
C16 H16A 0.9300 n
C17 C18 1.388(4) n
C17 H17A 0.9300 n
C18 H18A 0.9300 n
C19 C20 1.354(3) y
C19 C21 1.481(3) y
C20 H20A 0.9300 n
C21 C26 1.402(4) n
C21 C22 1.408(3) n
C22 C23 1.389(4) n
C22 H22A 0.9300 n
C23 C24 1.397(4) n
C23 H23A 0.9300 n
C24 C25 1.384(4) n
C24 H24A 0.9300 n
C25 C26 1.389(4) n
C25 H25A 0.9300 n
C26 H26A 0.9300 n
C40 C45 1.392(4) n
C40 C41 1.401(4) n
C41 C42 1.389(4) n
C41 H41A 0.9300 n
C42 C43 1.388(4) n
C42 H42A 0.9300 n
C43 C44 1.385(4) n
C43 H43A 0.9300 n
C44 C45 1.398(4) n
C44 H44A 0.9300 n
C45 H45A 0.9300 n
C50 C51 1.390(4) n
C50 C55 1.404(4) n
C51 C52 1.399(4) n
C51 H51A 0.9300 n
C52 C53 1.386(5) n
C52 H52A 0.9300 n
C53 C56 1.398(5) n
C53 H53A 0.9300 n
C55 C56 1.392(4) n
C55 H55A 0.9300 n
C56 H56A 0.9300 n
C60 C65 1.396(4) n
C60 C61 1.403(4) n
C61 C62 1.397(4) n
C61 H61A 0.9300 n
C62 C63 1.383(5) n
C62 H62A 0.9300 n
C63 C64 1.396(5) n
C63 H63A 0.9300 n
C64 C65 1.394(4) n
C64 H64A 0.9300 n
C65 H65A 0.9300 n
C70 H70A 0.9700 n
C70 H70B 0.9700 n
